data_7015101
loop_
_publ_author_name
'Xu, Qing-Feng'
'Ge, Jian-Feng'
'Zhou, Qiu-Xuan'
'Lu, Jian-Mei'
'Ji, Shun-Jun'
'Wang, Li-Hua'
'Zhang, Yong'
'Jin, Xue-Ming'
'Wu, Bing'

_publ_section_title
;
 Hydrothermal synthesis, structure, and luminescent properties of
 selected Zn(II)/Cd(II) coordination polymers constructed from
 3,5-bis(x-pyridyl)-1,2,4-triazole (x = 3, 4).
;
_journal_issue 12
_journal_name_full 'Dalton transactions (Cambridge, England : 2003)'
_journal_page_first 2805
_journal_page_last 2814
_journal_paper_doi 10.1039/c0dt01174f
_journal_volume 40
_journal_year 2011
_chemical_formula_moiety 'C24 H32 N10 O11 S Zn2, O4 S, 5(H2 O)'
_chemical_formula_sum 'C24 H42 N10 O20 S2 Zn2'
_chemical_formula_weight 985.54
_chemical_name_systematic
;
?
;
_space_group_IT_number 14
_symmetry_cell_setting monoclinic
_symmetry_Int_Tables_number 14
_symmetry_space_group_name_Hall '-P 2yn'
_symmetry_space_group_name_H-M 'P 1 21/n 1'
_atom_sites_solution_hydrogens geom
_atom_sites_solution_primary direct
_atom_sites_solution_secondary difmap
_audit_creation_method SHELXL-97
_cell_angle_alpha 90.00
_cell_angle_beta 95.015(3)
_cell_angle_gamma 90.00
_cell_formula_units_Z 4
_cell_length_a 13.2947(13)
_cell_length_b 17.4730(18)
_cell_length_c 16.5991(18)
_cell_measurement_reflns_used 16683
_cell_measurement_temperature 173(2)
_cell_measurement_theta_max 27.5
_cell_measurement_theta_min 3.0
_cell_volume 3841.2(7)
_computing_cell_refinement CrystalClear
_computing_data_collection CrystalClear
_computing_data_reduction CrystalStructure
_computing_publication_material 'CrystalStructure 3.7.0'
_computing_structure_refinement 'SHELXL-97 (Sheldrick, 1997)'
_computing_structure_solution 'SHELXS-97 (Sheldrick, 1990)'
_diffrn_ambient_temperature 173(2)
_diffrn_detector_area_resol_mean 14.63
_diffrn_measured_fraction_theta_full 0.990
_diffrn_measured_fraction_theta_max 0.990
_diffrn_measurement_device_type 'Rigaku Saturn'
_diffrn_measurement_method \w
_diffrn_radiation_monochromator graphite
_diffrn_radiation_source 'fine-focus sealed tube'
_diffrn_radiation_type MoK\a
_diffrn_radiation_wavelength 0.71075
_diffrn_reflns_av_R_equivalents 0.0399
_diffrn_reflns_av_sigmaI/netI 0.0363
_diffrn_reflns_limit_h_max 16
_diffrn_reflns_limit_h_min -17
_diffrn_reflns_limit_k_max 18
_diffrn_reflns_limit_k_min -22
_diffrn_reflns_limit_l_max 21
_diffrn_reflns_limit_l_min -21
_diffrn_reflns_number 36308
_diffrn_reflns_theta_full 27.51
_diffrn_reflns_theta_max 27.51
_diffrn_reflns_theta_min 3.02
_exptl_absorpt_coefficient_mu 1.451
_exptl_absorpt_correction_T_max 0.577
_exptl_absorpt_correction_T_min 0.390
_exptl_absorpt_correction_type multi-scan
_exptl_absorpt_process_details 'Jacobson, R. (1998) Private communication'
_exptl_crystal_colour colorless
_exptl_crystal_density_diffrn 1.704
_exptl_crystal_density_method 'not measured'
_exptl_crystal_description prism
_exptl_crystal_F_000 2032
_exptl_crystal_size_max 0.60
_exptl_crystal_size_mid 0.40
_exptl_crystal_size_min 0.38
_refine_diff_density_max 1.763
_refine_diff_density_min -1.480
_refine_diff_density_rms 0.100
_refine_ls_extinction_method none
_refine_ls_goodness_of_fit_ref 1.103
_refine_ls_hydrogen_treatment mixed
_refine_ls_matrix_type full
_refine_ls_number_parameters 584
_refine_ls_number_reflns 8755
_refine_ls_number_restraints 31
_refine_ls_restrained_S_all 1.103
_refine_ls_R_factor_all 0.0580
_refine_ls_R_factor_gt 0.0524
_refine_ls_shift/su_max 0.001
_refine_ls_shift/su_mean 0.000
_refine_ls_structure_factor_coef Fsqd
_refine_ls_weighting_details 'calc w=1/[\s^2^(Fo^2^)+(0.0609P)^2^+5.0905P] where P=(Fo^2^+2Fc^2^)/3'
_refine_ls_weighting_scheme calc
_refine_ls_wR_factor_gt 0.1307
_refine_ls_wR_factor_ref 0.1347
_reflns_number_gt 8046
_reflns_number_total 8755
_reflns_threshold_expression >2sigma(I)
_cod_data_source_file c0dt01174f.txt
_cod_data_source_block Zn-2-new
_cod_original_sg_symbol_H-M 'P 21/n'
_cod_database_code 7015101

loop_
_symmetry_equiv_pos_as_xyz
'x, y, z'
'-x+1/2, y+1/2, -z+1/2'
'-x, -y, -z'
'x-1/2, -y-1/2, z-1/2'

loop_
_atom_site_label
_atom_site_type_symbol
_atom_site_fract_x
_atom_site_fract_y
_atom_site_fract_z
_atom_site_U_iso_or_equiv
_atom_site_adp_type
_atom_site_occupancy
_atom_site_symmetry_multiplicity
_atom_site_calc_flag
_atom_site_refinement_flags
_atom_site_disorder_assembly
_atom_site_disorder_group
Zn1 Zn 0.74203(3) 0.36087(2) 0.72624(2) 0.02368(11) Uani 1 1 d . . .
Zn2 Zn 0.25132(3) 0.62047(2) 0.76061(2) 0.02122(11) Uani 1 1 d . . .
S1 S 0.56604(6) 0.50261(5) 0.71165(5) 0.02406(18) Uani 1 1 d . . .
S2 S 0.10378(6) 0.36433(4) 0.71760(5) 0.02142(17) Uani 1 1 d . . .
O1 O 0.64554(17) 0.45221(15) 0.74868(15) 0.0337(6) Uani 1 1 d . . .
O2 O 0.53488(17) 0.55440(15) 0.77542(14) 0.0315(5) Uani 1 1 d . . .
O3 O 0.47771(17) 0.45585(15) 0.68164(15) 0.0337(6) Uani 1 1 d . . .
O4 O 0.6007(2) 0.54669(17) 0.64522(16) 0.0414(6) Uani 1 1 d . . .
O5 O 0.83955(19) 0.44036(15) 0.68099(17) 0.0358(6) Uani 1 1 d D . .
H5C H 0.827(2) 0.4858(9) 0.672(3) 0.043 Uiso 1 1 d D . .
H5D H 0.9009(9) 0.437(2) 0.690(3) 0.043 Uiso 1 1 d D . .
O6 O 0.85406(16) 0.27241(14) 0.71692(14) 0.0265(5) Uani 1 1 d D . .
H6C H 0.861(2) 0.249(2) 0.6753(14) 0.032 Uiso 1 1 d D . .
H6D H 0.9111(13) 0.285(2) 0.7353(19) 0.032 Uiso 1 1 d D . .
O7 O 0.63641(18) 0.28166(16) 0.77509(16) 0.0352(6) Uani 1 1 d D . .
H7C H 0.5780(12) 0.2938(19) 0.780(3) 0.042 Uiso 1 1 d D . .
H7D H 0.638(3) 0.2357(7) 0.767(3) 0.042 Uiso 1 1 d D . .
O8 O 0.20157(17) 0.72906(13) 0.79986(15) 0.0278(5) Uani 1 1 d D . .
H8C H 0.1507(15) 0.7513(17) 0.781(2) 0.033 Uiso 1 1 d D . .
H8D H 0.2420(19) 0.7617(14) 0.818(2) 0.033 Uiso 1 1 d D . .
O9 O 0.39105(16) 0.66262(13) 0.73084(14) 0.0242(5) Uani 1 1 d D . .
H9C H 0.414(2) 0.7064(8) 0.736(2) 0.029 Uiso 1 1 d D . .
H9D H 0.4368(18) 0.6333(13) 0.745(2) 0.029 Uiso 1 1 d D . .
O10 O 0.29578(17) 0.51336(13) 0.72018(15) 0.0264(5) Uani 1 1 d D . .
H10C H 0.3519(13) 0.4994(17) 0.709(2) 0.032 Uiso 1 1 d D . .
H10D H 0.264(2) 0.4749(12) 0.730(2) 0.032 Uiso 1 1 d D . .
O11 O 0.11525(17) 0.57003(14) 0.79196(15) 0.0280(5) Uani 1 1 d D . .
H11C H 0.0539(12) 0.5867(17) 0.780(2) 0.034 Uiso 1 1 d D . .
H11D H 0.107(2) 0.5245(7) 0.800(2) 0.034 Uiso 1 1 d D . .
O12 O 0.1930(2) 0.39461(17) 0.76486(16) 0.0422(7) Uani 1 1 d . . .
O13 O 0.0385(2) 0.42506(16) 0.6840(2) 0.0486(8) Uani 1 1 d . . .
O14 O 0.1358(2) 0.31685(15) 0.65163(15) 0.0370(6) Uani 1 1 d . . .
O15 O 0.04863(16) 0.31493(13) 0.77296(13) 0.0263(5) Uani 1 1 d . . .
O16 O 0.4388(2) 0.33471(17) 0.78537(17) 0.0410(6) Uani 1 1 d D . .
H16C H 0.439(4) 0.3730(14) 0.7562(19) 0.049 Uiso 1 1 d D . .
H16D H 0.424(3) 0.350(2) 0.8296(12) 0.049 Uiso 1 1 d D . .
O17A O 0.7107(5) 0.1439(4) 0.0043(4) 0.0483(15) Uiso 0.50 1 d P A 1
O17B O 0.6835(5) 0.1051(4) 0.0088(4) 0.0480(14) Uiso 0.50 1 d P B 2
O18 O 0.7037(2) 0.0934(3) 0.8496(2) 0.0698(11) Uani 1 1 d D . .
H18C H 0.7633(13) 0.084(3) 0.847(4) 0.084 Uiso 1 1 d D . .
H18D H 0.696(4) 0.1398(8) 0.847(4) 0.084 Uiso 1 1 d D . .
O19 O 0.5814(3) 0.1323(2) 0.7208(2) 0.0630(9) Uani 1 1 d D . .
H19C H 0.626(3) 0.112(3) 0.752(2) 0.076 Uiso 1 1 d D . .
H19D H 0.600(4) 0.123(3) 0.6752(12) 0.076 Uiso 1 1 d D . .
O20A O 0.3816(8) 0.4406(6) 0.5257(6) 0.0504(13) Uiso 0.33 1 d P C 1
O20B O 0.3898(8) 0.4099(6) 0.5247(6) 0.0504(13) Uiso 0.33 1 d P D 2
O20C O 0.3168(7) 0.3970(6) 0.5399(6) 0.0504(13) Uiso 0.33 1 d P E 3
N1 N 0.80897(19) 0.37155(15) 0.84621(16) 0.0230(5) Uani 1 1 d . . .
N2 N 0.86803(19) 0.59452(16) 0.94551(15) 0.0239(6) Uani 1 1 d . . .
N3 N 0.89924(19) 0.54237(16) 1.06980(16) 0.0242(6) Uani 1 1 d . . .
N4 N 0.9027(2) 0.61949(15) 1.07414(15) 0.0234(5) Uani 1 1 d . . .
H4 H 0.9155 0.6458 1.1191 0.028 Uiso 1 1 calc R . .
N5 N 0.8223(2) 0.83126(17) 0.89053(16) 0.0266(6) Uani 1 1 d . . .
N6 N 0.32029(19) 0.59705(16) 0.88195(15) 0.0226(5) Uani 1 1 d . . .
N7 N 0.36115(19) 0.36591(14) 0.95239(15) 0.0195(5) Uani 1 1 d . . .
N8 N 0.38926(19) 0.39539(15) 1.08114(15) 0.0207(5) Uani 1 1 d . . .
H8 H 0.3987 0.4231 1.1255 0.025 Uiso 1 1 calc R . .
N9 N 0.39007(19) 0.31771(15) 1.07845(15) 0.0221(5) Uani 1 1 d . . .
N10 N 0.3211(2) 0.14083(16) 0.85760(16) 0.0246(6) Uani 1 1 d . . .
C1 C 0.8257(2) 0.30995(19) 0.8940(2) 0.0256(7) Uani 1 1 d . . .
H1 H 0.8134 0.2605 0.8714 0.031 Uiso 1 1 calc R . .
C2 C 0.8602(2) 0.3159(2) 0.9746(2) 0.0265(7) Uani 1 1 d . . .
H2 H 0.8709 0.2713 1.0069 0.032 Uiso 1 1 calc R . .
C3 C 0.8790(2) 0.3878(2) 1.00785(19) 0.0253(7) Uani 1 1 d . . .
H3 H 0.9023 0.3931 1.0633 0.030 Uiso 1 1 calc R . .
C4 C 0.8633(2) 0.45215(18) 0.95895(18) 0.0218(6) Uani 1 1 d . . .
C5 C 0.8283(2) 0.44082(18) 0.87834(18) 0.0213(6) Uani 1 1 d . . .
H5A H 0.8176 0.4844 0.8445 0.026 Uiso 1 1 calc R . .
C6 C 0.8779(2) 0.52962(19) 0.99122(18) 0.0214(6) Uani 1 1 d . . .
C7 C 0.8837(2) 0.65043(19) 1.00010(18) 0.0213(6) Uani 1 1 d . . .
C8 C 0.8778(2) 0.73240(19) 0.98435(18) 0.0221(6) Uani 1 1 d . . .
C9 C 0.9069(3) 0.7874(2) 1.04257(19) 0.0284(7) Uani 1 1 d . . .
H9A H 0.9373 0.7726 1.0942 0.034 Uiso 1 1 calc R . .
C10 C 0.8908(3) 0.8636(2) 1.0239(2) 0.0324(8) Uani 1 1 d . . .
H10A H 0.9089 0.9020 1.0631 0.039 Uiso 1 1 calc R . .
C11 C 0.8480(3) 0.8838(2) 0.9477(2) 0.0310(7) Uani 1 1 d . . .
H11A H 0.8365 0.9363 0.9356 0.037 Uiso 1 1 calc R . .
C12 C 0.8366(2) 0.75779(19) 0.90913(19) 0.0240(6) Uani 1 1 d . . .
H12 H 0.8176 0.7206 0.8689 0.029 Uiso 1 1 calc R . .
C13 C 0.3524(2) 0.65232(19) 0.93489(19) 0.0234(6) Uani 1 1 d . . .
H13 H 0.3501 0.7040 0.9169 0.028 Uiso 1 1 calc R . .
C14 C 0.3885(2) 0.63752(18) 1.0139(2) 0.0237(6) Uani 1 1 d . . .
H14 H 0.4084 0.6783 1.0497 0.028 Uiso 1 1 calc R . .
C15 C 0.3951(2) 0.56246(18) 1.04015(18) 0.0213(6) Uani 1 1 d . . .
H15 H 0.4189 0.5506 1.0943 0.026 Uiso 1 1 calc R . .
C16 C 0.3660(2) 0.50476(17) 0.98534(18) 0.0192(6) Uani 1 1 d . . .
C17 C 0.3281(2) 0.52480(18) 0.90759(18) 0.0215(6) Uani 1 1 d . . .
H17 H 0.3068 0.4851 0.8709 0.026 Uiso 1 1 calc R . .
C18 C 0.3719(2) 0.42355(17) 1.00607(17) 0.0186(6) Uani 1 1 d . . .
C19 C 0.3735(2) 0.30263(17) 0.99988(17) 0.0190(6) Uani 1 1 d . . .
C20 C 0.3707(2) 0.22484(18) 0.96823(18) 0.0212(6) Uani 1 1 d . . .
C21 C 0.4147(3) 0.1641(2) 1.0120(2) 0.0295(7) Uani 1 1 d . . .
H21 H 0.4475 0.1720 1.0646 0.035 Uiso 1 1 calc R . .
C22 C 0.4101(3) 0.0922(2) 0.9781(2) 0.0377(9) Uani 1 1 d . . .
H22 H 0.4381 0.0495 1.0077 0.045 Uiso 1 1 calc R . .
C23 C 0.3647(3) 0.0826(2) 0.9008(2) 0.0328(8) Uani 1 1 d . . .
H23 H 0.3641 0.0331 0.8772 0.039 Uiso 1 1 calc R . .
C24 C 0.3233(2) 0.20999(18) 0.89177(18) 0.0218(6) Uani 1 1 d . . .
H24 H 0.2910 0.2511 0.8624 0.026 Uiso 1 1 calc R . .

loop_
_atom_site_aniso_label
_atom_site_aniso_U_11
_atom_site_aniso_U_22
_atom_site_aniso_U_33
_atom_site_aniso_U_23
_atom_site_aniso_U_13
_atom_site_aniso_U_12
Zn1 0.02205(19) 0.0280(2) 0.0205(2) -0.00371(14) -0.00065(14) -0.00008(14)
Zn2 0.02271(19) 0.0204(2) 0.02034(19) 0.00294(13) 0.00088(13) 0.00053(13)
S1 0.0218(4) 0.0294(4) 0.0207(4) -0.0034(3) 0.0003(3) 0.0024(3)
S2 0.0225(4) 0.0192(4) 0.0227(4) -0.0013(3) 0.0025(3) -0.0013(3)
O1 0.0283(12) 0.0381(15) 0.0337(13) -0.0041(11) -0.0033(10) 0.0123(10)
O2 0.0311(12) 0.0364(14) 0.0258(12) -0.0093(10) -0.0048(9) 0.0118(10)
O3 0.0256(12) 0.0420(15) 0.0330(13) -0.0112(11) -0.0011(10) -0.0019(10)
O4 0.0445(15) 0.0488(17) 0.0320(14) 0.0035(12) 0.0083(11) -0.0028(12)
O5 0.0310(13) 0.0324(15) 0.0438(15) 0.0064(12) 0.0030(11) -0.0025(10)
O6 0.0234(11) 0.0305(13) 0.0252(11) -0.0097(10) 0.0007(9) 0.0013(9)
O7 0.0310(13) 0.0415(16) 0.0334(13) -0.0017(12) 0.0057(11) -0.0097(11)
O8 0.0282(12) 0.0220(12) 0.0322(13) -0.0015(10) -0.0026(10) 0.0026(9)
O9 0.0230(11) 0.0216(12) 0.0280(12) 0.0028(9) 0.0019(9) -0.0005(8)
O10 0.0253(11) 0.0201(12) 0.0347(13) -0.0010(10) 0.0072(10) -0.0001(9)
O11 0.0255(11) 0.0244(12) 0.0348(13) 0.0052(10) 0.0059(10) -0.0033(9)
O12 0.0437(15) 0.0511(18) 0.0315(13) -0.0018(12) 0.0014(11) -0.0269(13)
O13 0.0379(14) 0.0314(15) 0.079(2) 0.0247(14) 0.0211(14) 0.0099(11)
O14 0.0528(16) 0.0325(14) 0.0262(12) -0.0052(10) 0.0073(11) 0.0023(11)
O15 0.0269(11) 0.0264(12) 0.0254(11) 0.0011(9) 0.0016(9) -0.0061(9)
O16 0.0350(14) 0.0474(18) 0.0417(16) 0.0032(13) 0.0100(12) -0.0043(12)
O18 0.0373(17) 0.118(3) 0.054(2) -0.033(2) 0.0017(15) -0.0030(18)
O19 0.067(2) 0.071(3) 0.051(2) 0.0023(18) 0.0074(17) 0.0049(18)
N1 0.0225(13) 0.0240(14) 0.0222(13) -0.0046(10) 0.0010(10) 0.0021(10)
N2 0.0206(12) 0.0304(15) 0.0204(13) -0.0049(11) -0.0005(10) 0.0013(10)
N3 0.0252(13) 0.0257(15) 0.0218(13) -0.0044(11) 0.0023(10) 0.0005(10)
N4 0.0274(13) 0.0252(15) 0.0171(12) -0.0044(10) -0.0004(10) 0.0011(10)
N5 0.0249(13) 0.0326(16) 0.0218(13) 0.0026(11) -0.0006(10) -0.0013(11)
N6 0.0229(12) 0.0233(14) 0.0221(13) 0.0044(10) 0.0048(10) 0.0013(10)
N7 0.0218(12) 0.0191(13) 0.0169(12) 0.0018(9) -0.0015(9) -0.0015(9)
N8 0.0272(13) 0.0186(13) 0.0161(12) -0.0002(10) 0.0005(10) -0.0013(10)
N9 0.0270(13) 0.0191(13) 0.0197(12) 0.0021(10) -0.0011(10) -0.0011(10)
N10 0.0261(13) 0.0249(15) 0.0223(13) -0.0029(11) -0.0014(10) 0.0033(10)
C1 0.0265(15) 0.0238(17) 0.0268(16) -0.0026(13) 0.0042(12) 0.0024(12)
C2 0.0238(15) 0.0292(18) 0.0262(16) 0.0049(13) 0.0013(12) 0.0011(12)
C3 0.0204(14) 0.0357(19) 0.0197(15) 0.0006(13) 0.0010(11) 0.0004(12)
C4 0.0159(13) 0.0265(17) 0.0230(15) -0.0042(12) 0.0026(11) 0.0004(11)
C5 0.0190(13) 0.0231(16) 0.0217(14) -0.0029(12) 0.0006(11) 0.0018(11)
C6 0.0162(13) 0.0269(17) 0.0210(14) -0.0038(12) 0.0014(11) 0.0019(11)
C7 0.0166(13) 0.0288(17) 0.0183(14) -0.0021(12) 0.0002(11) 0.0017(11)
C8 0.0192(14) 0.0281(17) 0.0190(14) -0.0019(12) 0.0011(11) 0.0017(11)
C9 0.0341(17) 0.0304(19) 0.0201(15) -0.0011(13) -0.0011(13) 0.0017(13)
C10 0.042(2) 0.030(2) 0.0234(17) -0.0060(14) -0.0019(14) -0.0017(14)
C11 0.0376(19) 0.0279(18) 0.0270(17) 0.0013(14) 0.0011(14) 0.0014(14)
C12 0.0218(14) 0.0295(18) 0.0204(15) -0.0019(12) -0.0001(11) -0.0025(12)
C13 0.0233(15) 0.0199(16) 0.0270(16) 0.0023(12) 0.0019(12) -0.0010(11)
C14 0.0224(15) 0.0208(16) 0.0277(16) -0.0030(12) 0.0012(12) -0.0029(11)
C15 0.0193(14) 0.0250(16) 0.0195(14) -0.0001(12) 0.0018(11) -0.0002(11)
C16 0.0166(13) 0.0219(15) 0.0196(14) 0.0024(11) 0.0039(10) 0.0005(10)
C17 0.0229(14) 0.0228(16) 0.0190(14) 0.0018(12) 0.0038(11) 0.0004(11)
C18 0.0180(13) 0.0207(15) 0.0168(13) 0.0019(11) 0.0004(10) 0.0013(10)
C19 0.0183(13) 0.0202(15) 0.0182(14) 0.0009(11) 0.0004(10) -0.0004(10)
C20 0.0204(14) 0.0219(16) 0.0211(14) -0.0003(12) 0.0003(11) -0.0009(11)
C21 0.0358(18) 0.0279(18) 0.0234(16) -0.0011(13) -0.0047(13) 0.0067(14)
C22 0.051(2) 0.0269(19) 0.0330(19) 0.0007(15) -0.0104(16) 0.0134(16)
C23 0.0421(19) 0.0246(18) 0.0304(18) -0.0036(14) -0.0039(15) 0.0089(14)
C24 0.0220(14) 0.0211(16) 0.0217(15) 0.0004(12) -0.0006(11) 0.0000(11)

loop_
_atom_type_symbol
_atom_type_description
_atom_type_scat_dispersion_real
_atom_type_scat_dispersion_imag
_atom_type_scat_source
C C 0.0033 0.0016 'International Tables Vol C Tables 4.2.6.8 and 6.1.1.4'
H H 0.0000 0.0000 'International Tables Vol C Tables 4.2.6.8 and 6.1.1.4'
N N 0.0061 0.0033 'International Tables Vol C Tables 4.2.6.8 and 6.1.1.4'
O O 0.0106 0.0060 'International Tables Vol C Tables 4.2.6.8 and 6.1.1.4'
S S 0.1246 0.1234 'International Tables Vol C Tables 4.2.6.8 and 6.1.1.4'
Zn Zn 0.2839 1.4301 'International Tables Vol C Tables 4.2.6.8 and 6.1.1.4'

loop_
_geom_angle_atom_site_label_1
_geom_angle_atom_site_label_2
_geom_angle_atom_site_label_3
_geom_angle
_geom_angle_site_symmetry_1
_geom_angle_site_symmetry_3
_geom_angle_publ_flag
O5 Zn1 O1 88.08(11) . . ?
O5 Zn1 N5 92.72(11) . 2_646 ?
O1 Zn1 N5 98.28(10) . 2_646 ?
O5 Zn1 N1 93.25(11) . . ?
O1 Zn1 N1 88.81(10) . . ?
N5 Zn1 N1 170.88(11) 2_646 . ?
O5 Zn1 O6 89.80(10) . . ?
O1 Zn1 O6 172.34(9) . . ?
N5 Zn1 O6 89.18(10) 2_646 . ?
N1 Zn1 O6 83.95(9) . . ?
O5 Zn1 O7 177.67(11) . . ?
O1 Zn1 O7 89.61(11) . . ?
N5 Zn1 O7 87.90(10) 2_646 . ?
N1 Zn1 O7 86.42(10) . . ?
O6 Zn1 O7 92.46(10) . . ?
O10 Zn2 O9 87.57(9) . . ?
O10 Zn2 O11 88.73(9) . . ?
O9 Zn2 O11 175.84(9) . . ?
O10 Zn2 O8 178.23(9) . . ?
O9 Zn2 O8 93.69(9) . . ?
O11 Zn2 O8 90.04(9) . . ?
O10 Zn2 N10 88.37(10) . 2_556 ?
O9 Zn2 N10 93.57(9) . 2_556 ?
O11 Zn2 N10 88.23(10) . 2_556 ?
O8 Zn2 N10 90.32(10) . 2_556 ?
O10 Zn2 N6 91.18(10) . . ?
O9 Zn2 N6 88.51(9) . . ?
O11 Zn2 N6 89.67(9) . . ?
O8 Zn2 N6 90.08(10) . . ?
N10 Zn2 N6 177.86(10) 2_556 . ?
O4 S1 O1 111.77(16) . . ?
O4 S1 O2 110.25(16) . . ?
O1 S1 O2 107.67(14) . . ?
O4 S1 O3 109.42(16) . . ?
O1 S1 O3 109.30(16) . . ?
O2 S1 O3 108.35(14) . . ?
O13 S2 O12 111.77(18) . . ?
O13 S2 O14 109.26(18) . . ?
O12 S2 O14 109.29(17) . . ?
O13 S2 O15 110.41(14) . . ?
O12 S2 O15 107.27(14) . . ?
O14 S2 O15 108.77(15) . . ?
S1 O1 Zn1 144.04(16) . . ?
Zn1 O5 H5C 126(3) . . ?
Zn1 O5 H5D 122(3) . . ?
H5C O5 H5D 106.5(17) . . ?
Zn1 O6 H6C 124(3) . . ?
Zn1 O6 H6D 113(2) . . ?
H6C O6 H6D 106.2(16) . . ?
Zn1 O7 H7C 121(3) . . ?
Zn1 O7 H7D 122(3) . . ?
H7C O7 H7D 108.5(17) . . ?
Zn2 O8 H8C 125(2) . . ?
Zn2 O8 H8D 121(2) . . ?
H8C O8 H8D 107.5(17) . . ?
Zn2 O9 H9C 129(2) . . ?
Zn2 O9 H9D 111(2) . . ?
H9C O9 H9D 107.0(17) . . ?
Zn2 O10 H10C 129(2) . . ?
Zn2 O10 H10D 120(2) . . ?
H10C O10 H10D 107.2(17) . . ?
Zn2 O11 H11C 127(2) . . ?
Zn2 O11 H11D 126(2) . . ?
H11C O11 H11D 102.6(15) . . ?
H16C O16 H16D 105.7(17) . . ?
H18C O18 H18D 108.2(18) . . ?
H19C O19 H19D 103.9(15) . . ?
C5 N1 C1 118.2(3) . . ?
C5 N1 Zn1 120.3(2) . . ?
C1 N1 Zn1 121.2(2) . . ?
C7 N2 C6 103.2(3) . . ?
C6 N3 N4 102.9(3) . . ?
C7 N4 N3 110.5(3) . . ?
C7 N4 H4 124.8 . . ?
N3 N4 H4 124.8 . . ?
C12 N5 C11 118.3(3) . . ?
C12 N5 Zn1 119.2(2) . 2_656 ?
C11 N5 Zn1 122.6(2) . 2_656 ?
C17 N6 C13 117.3(3) . . ?
C17 N6 Zn2 119.2(2) . . ?
C13 N6 Zn2 123.5(2) . . ?
C18 N7 C19 103.0(2) . . ?
C18 N8 N9 109.7(2) . . ?
C18 N8 H8 125.1 . . ?
N9 N8 H8 125.1 . . ?
C19 N9 N8 103.2(2) . . ?
C24 N10 C23 117.7(3) . . ?
C24 N10 Zn2 122.2(2) . 2_546 ?
C23 N10 Zn2 120.1(2) . 2_546 ?
N1 C1 C2 122.4(3) . . ?
N1 C1 H1 118.8 . . ?
C2 C1 H1 118.8 . . ?
C1 C2 C3 119.2(3) . . ?
C1 C2 H2 120.4 . . ?
C3 C2 H2 120.4 . . ?
C2 C3 C4 119.2(3) . . ?
C2 C3 H3 120.4 . . ?
C4 C3 H3 120.4 . . ?
C5 C4 C3 117.8(3) . . ?
C5 C4 C6 120.4(3) . . ?
C3 C4 C6 121.7(3) . . ?
N1 C5 C4 123.2(3) . . ?
N1 C5 H5A 118.4 . . ?
C4 C5 H5A 118.4 . . ?
N3 C6 N2 114.1(3) . . ?
N3 C6 C4 121.6(3) . . ?
N2 C6 C4 124.2(3) . . ?
N2 C7 N4 109.3(3) . . ?
N2 C7 C8 126.4(3) . . ?
N4 C7 C8 124.2(3) . . ?
C12 C8 C9 117.8(3) . . ?
C12 C8 C7 119.0(3) . . ?
C9 C8 C7 123.1(3) . . ?
C10 C9 C8 118.8(3) . . ?
C10 C9 H9A 120.6 . . ?
C8 C9 H9A 120.6 . . ?
C9 C10 C11 119.5(3) . . ?
C9 C10 H10A 120.2 . . ?
C11 C10 H10A 120.2 . . ?
N5 C11 C10 122.0(3) . . ?
N5 C11 H11A 119.0 . . ?
C10 C11 H11A 119.0 . . ?
N5 C12 C8 123.6(3) . . ?
N5 C12 H12 118.2 . . ?
C8 C12 H12 118.2 . . ?
N6 C13 C14 123.2(3) . . ?
N6 C13 H13 118.4 . . ?
C14 C13 H13 118.4 . . ?
C13 C14 C15 119.0(3) . . ?
C13 C14 H14 120.5 . . ?
C15 C14 H14 120.5 . . ?
C14 C15 C16 118.4(3) . . ?
C14 C15 H15 120.8 . . ?
C16 C15 H15 120.8 . . ?
C17 C16 C15 118.9(3) . . ?
C17 C16 C18 118.1(3) . . ?
C15 C16 C18 123.0(3) . . ?
N6 C17 C16 123.2(3) . . ?
N6 C17 H17 118.4 . . ?
C16 C17 H17 118.4 . . ?
N8 C18 N7 109.9(3) . . ?
N8 C18 C16 125.2(3) . . ?
N7 C18 C16 124.8(3) . . ?
N9 C19 N7 114.1(3) . . ?
N9 C19 C20 122.4(3) . . ?
N7 C19 C20 123.5(3) . . ?
C21 C20 C24 118.2(3) . . ?
C21 C20 C19 121.9(3) . . ?
C24 C20 C19 119.9(3) . . ?
C22 C21 C20 118.9(3) . . ?
C22 C21 H21 120.6 . . ?
C20 C21 H21 120.6 . . ?
C21 C22 C23 119.4(3) . . ?
C21 C22 H22 120.3 . . ?
C23 C22 H22 120.3 . . ?
N10 C23 C22 122.5(3) . . ?
N10 C23 H23 118.7 . . ?
C22 C23 H23 118.7 . . ?
N10 C24 C20 123.2(3) . . ?
N10 C24 H24 118.4 . . ?
C20 C24 H24 118.4 . . ?

loop_
_geom_bond_atom_site_label_1
_geom_bond_atom_site_label_2
_geom_bond_distance
_geom_bond_site_symmetry_2
_geom_bond_publ_flag
Zn1 O5 2.084(2) . ?
Zn1 O1 2.101(2) . ?
Zn1 N5 2.114(3) 2_646 ?
Zn1 N1 2.117(3) . ?
Zn1 O6 2.161(2) . ?
Zn1 O7 2.178(2) . ?
Zn2 O10 2.091(2) . ?
Zn2 O9 2.097(2) . ?
Zn2 O11 2.118(2) . ?
Zn2 O8 2.130(2) . ?
Zn2 N10 2.138(3) 2_556 ?
Zn2 N6 2.178(3) . ?
S1 O4 1.453(3) . ?
S1 O1 1.469(2) . ?
S1 O2 1.479(2) . ?
S1 O3 1.481(2) . ?
S2 O13 1.451(3) . ?
S2 O12 1.463(3) . ?
S2 O14 1.466(3) . ?
S2 O15 1.498(2) . ?
O5 H5C 0.822(10) . ?
O5 H5D 0.819(10) . ?
O6 H6C 0.821(10) . ?
O6 H6D 0.824(10) . ?
O7 H7C 0.815(10) . ?
O7 H7D 0.814(10) . ?
O8 H8C 0.819(10) . ?
O8 H8D 0.821(10) . ?
O9 H9C 0.825(10) . ?
O9 H9D 0.815(10) . ?
O10 H10C 0.820(10) . ?
O10 H10D 0.818(10) . ?
O11 H11C 0.873(10) . ?
O11 H11D 0.816(10) . ?
O16 H16C 0.827(10) . ?
O16 H16D 0.824(10) . ?
O18 H18C 0.812(10) . ?
O18 H18D 0.817(10) . ?
O19 H19C 0.833(10) . ?
O19 H19D 0.831(10) . ?
N1 C5 1.339(4) . ?
N1 C1 1.344(4) . ?
N2 C7 1.337(4) . ?
N2 C6 1.364(4) . ?
N3 C6 1.329(4) . ?
N3 N4 1.350(4) . ?
N4 C7 1.346(4) . ?
N4 H4 0.8800 . ?
N5 C12 1.330(4) . ?
N5 C11 1.342(5) . ?
N5 Zn1 2.114(3) 2_656 ?
N6 C17 1.333(4) . ?
N6 C13 1.350(4) . ?
N7 C18 1.344(4) . ?
N7 C19 1.359(4) . ?
N8 C18 1.341(4) . ?
N8 N9 1.358(4) . ?
N8 H8 0.8800 . ?
N9 C19 1.330(4) . ?
N10 C24 1.334(4) . ?
N10 C23 1.346(4) . ?
N10 Zn2 2.138(3) 2_546 ?
C1 C2 1.380(5) . ?
C1 H1 0.9500 . ?
C2 C3 1.386(5) . ?
C2 H2 0.9500 . ?
C3 C4 1.392(5) . ?
C3 H3 0.9500 . ?
C4 C5 1.392(4) . ?
C4 C6 1.463(4) . ?
C5 H5A 0.9500 . ?
C7 C8 1.457(5) . ?
C8 C12 1.391(4) . ?
C8 C9 1.393(4) . ?
C9 C10 1.380(5) . ?
C9 H9A 0.9500 . ?
C10 C11 1.387(5) . ?
C10 H10A 0.9500 . ?
C11 H11A 0.9500 . ?
C12 H12 0.9500 . ?
C13 C14 1.381(5) . ?
C13 H13 0.9500 . ?
C14 C15 1.382(4) . ?
C14 H14 0.9500 . ?
C15 C16 1.390(4) . ?
C15 H15 0.9500 . ?
C16 C17 1.389(4) . ?
C16 C18 1.461(4) . ?
C17 H17 0.9500 . ?
C19 C20 1.457(4) . ?
C20 C21 1.387(4) . ?
C20 C24 1.391(4) . ?
C21 C22 1.377(5) . ?
C21 H21 0.9500 . ?
C22 C23 1.380(5) . ?
C22 H22 0.9500 . ?
C23 H23 0.9500 . ?
C24 H24 0.9500 . ?

loop_
_geom_hbond_atom_site_label_D
_geom_hbond_atom_site_label_H
_geom_hbond_atom_site_label_A
_geom_hbond_distance_DH
_geom_hbond_distance_HA
_geom_hbond_distance_DA
_geom_hbond_angle_DHA
_geom_hbond_site_symmetry_A
O5 H5C O18 0.822(10) 1.953(11) 2.774(5) 179(4) 2_656
O5 H5D O13 0.819(10) 1.851(15) 2.654(4) 166(4) 1_655
O5 H5D S2 0.819(10) 2.977(14) 3.754(3) 159(3) 1_655
O6 H6C N9 0.820(10) 2.044(11) 2.861(3) 174(4) 4_665
O6 H6D O15 0.824(10) 1.950(11) 2.772(3) 176(3) 1_655
O6 H6D S2 0.824(10) 2.95(2) 3.687(2) 149(3) 1_655
O7 H7C O16 0.816(10) 1.991(11) 2.804(4) 174(4) .
O7 H7D O19 0.813(10) 2.07(2) 2.829(5) 156(4) .
O8 H8C O16 0.819(10) 2.125(17) 2.905(4) 159(3) 2_556
O8 H8D O14 0.820(10) 1.919(13) 2.715(4) 163(3) 2_556
O8 H8D S2 0.820(10) 2.83(2) 3.536(2) 146(3) 2_556
O9 H9C O15 0.825(10) 1.973(12) 2.782(3) 167(3) 2_556
O9 H9C S2 0.825(10) 2.873(17) 3.626(2) 153(3) 2_556
O9 H9D O2 0.815(10) 1.934(10) 2.745(3) 173(3) .
O9 H9D S1 0.815(10) 2.940(19) 3.669(2) 150(3) .
O10 H10C O3 0.819(10) 1.930(11) 2.746(3) 174(3) .
O10 H10C S1 0.819(10) 2.846(16) 3.613(2) 157(3) .
O10 H10D O12 0.817(10) 1.815(11) 2.626(3) 172(4) .
O10 H10D S2 0.817(10) 2.867(15) 3.645(2) 160(3) .
O11 H11C O19 0.868(10) 1.989(14) 2.839(4) 166(4) 2_556
O11 H11D O12 0.817(10) 2.62(2) 3.278(4) 138(3) .
O16 H16C O3 0.827(10) 1.989(13) 2.803(4) 168(4) .
O16 H16C S1 0.827(10) 2.93(3) 3.649(3) 147(4) .
O16 H16D N7 0.824(10) 2.290(14) 3.091(4) 164(4) .
O18 H18D O19 0.826(10) 2.43(6) 2.643(6) 95(5) .
O18 H18D O17A 0.826(10) 2.64(7) 2.709(7) 86(5) 1_556
O19 H19C O11 0.866(10) 1.977(13) 2.839(4) 173(6) 2_546
O16 H16D N7 0.824(10) 2.290(14) 3.091(4) 164(4) .

loop_
_geom_torsion_atom_site_label_1
_geom_torsion_atom_site_label_2
_geom_torsion_atom_site_label_3
_geom_torsion_atom_site_label_4
_geom_torsion
_geom_torsion_site_symmetry_1
_geom_torsion_site_symmetry_2
_geom_torsion_site_symmetry_3
_geom_torsion_site_symmetry_4
_geom_torsion_publ_flag
O4 S1 O1 Zn1 -60.0(3) . . . . ?
O2 S1 O1 Zn1 178.7(3) . . . . ?
O3 S1 O1 Zn1 61.2(3) . . . . ?
O5 Zn1 O1 S1 82.5(3) . . . . ?
N5 Zn1 O1 S1 -10.0(3) 2_646 . . . ?
N1 Zn1 O1 S1 175.8(3) . . . . ?
O6 Zn1 O1 S1 156.7(6) . . . . ?
O7 Zn1 O1 S1 -97.8(3) . . . . ?
O5 Zn1 N1 C5 46.7(2) . . . . ?
O1 Zn1 N1 C5 -41.4(2) . . . . ?
N5 Zn1 N1 C5 177.6(5) 2_646 . . . ?
O6 Zn1 N1 C5 136.1(2) . . . . ?
O7 Zn1 N1 C5 -131.0(2) . . . . ?
O5 Zn1 N1 C1 -138.6(2) . . . . ?
O1 Zn1 N1 C1 133.4(2) . . . . ?
N5 Zn1 N1 C1 -7.6(8) 2_646 . . . ?
O6 Zn1 N1 C1 -49.1(2) . . . . ?
O7 Zn1 N1 C1 43.7(2) . . . . ?
C6 N3 N4 C7 0.1(3) . . . . ?
O10 Zn2 N6 C17 -27.8(2) . . . . ?
O9 Zn2 N6 C17 -115.4(2) . . . . ?
O11 Zn2 N6 C17 60.9(2) . . . . ?
O8 Zn2 N6 C17 150.9(2) . . . . ?
N10 Zn2 N6 C17 50(3) 2_556 . . . ?
O10 Zn2 N6 C13 155.0(2) . . . . ?
O9 Zn2 N6 C13 67.4(2) . . . . ?
O11 Zn2 N6 C13 -116.3(2) . . . . ?
O8 Zn2 N6 C13 -26.3(2) . . . . ?
N10 Zn2 N6 C13 -127(3) 2_556 . . . ?
C18 N8 N9 C19 0.4(3) . . . . ?
C5 N1 C1 C2 1.1(4) . . . . ?
Zn1 N1 C1 C2 -173.7(2) . . . . ?
N1 C1 C2 C3 -0.4(5) . . . . ?
C1 C2 C3 C4 -0.5(4) . . . . ?
C2 C3 C4 C5 0.6(4) . . . . ?
C2 C3 C4 C6 177.6(3) . . . . ?
C1 N1 C5 C4 -1.1(4) . . . . ?
Zn1 N1 C5 C4 173.8(2) . . . . ?
C3 C4 C5 N1 0.2(4) . . . . ?
C6 C4 C5 N1 -176.8(3) . . . . ?
N4 N3 C6 N2 0.2(3) . . . . ?
N4 N3 C6 C4 -177.7(3) . . . . ?
C7 N2 C6 N3 -0.4(3) . . . . ?
C7 N2 C6 C4 177.4(3) . . . . ?
C3 C4 C6 N3 -5.4(4) . . . . ?
C5 C4 C6 N3 171.6(3) . . . . ?
C3 C4 C6 N2 177.0(3) . . . . ?
C5 C4 C6 N2 -6.1(4) . . . . ?
C6 N2 C7 N4 0.4(3) . . . . ?
C6 N2 C7 C8 -177.2(3) . . . . ?
N3 N4 C7 N2 -0.3(3) . . . . ?
N3 N4 C7 C8 177.4(3) . . . . ?
N2 C7 C8 C12 11.2(5) . . . . ?
N4 C7 C8 C12 -166.1(3) . . . . ?
N2 C7 C8 C9 -172.0(3) . . . . ?
N4 C7 C8 C9 10.7(5) . . . . ?
C12 C8 C9 C10 2.0(5) . . . . ?
C7 C8 C9 C10 -174.8(3) . . . . ?
C8 C9 C10 C11 -1.2(5) . . . . ?
C12 N5 C11 C10 1.7(5) . . . . ?
Zn1 N5 C11 C10 -179.6(3) 2_656 . . . ?
C9 C10 C11 N5 -0.6(6) . . . . ?
C11 N5 C12 C8 -0.9(5) . . . . ?
Zn1 N5 C12 C8 -179.6(2) 2_656 . . . ?
C9 C8 C12 N5 -1.0(5) . . . . ?
C7 C8 C12 N5 175.9(3) . . . . ?
C17 N6 C13 C14 -2.7(4) . . . . ?
Zn2 N6 C13 C14 174.5(2) . . . . ?
N6 C13 C14 C15 1.9(5) . . . . ?
C13 C14 C15 C16 0.7(4) . . . . ?
C14 C15 C16 C17 -2.3(4) . . . . ?
C14 C15 C16 C18 178.7(3) . . . . ?
C13 N6 C17 C16 0.9(4) . . . . ?
Zn2 N6 C17 C16 -176.4(2) . . . . ?
C15 C16 C17 N6 1.6(4) . . . . ?
C18 C16 C17 N6 -179.4(3) . . . . ?
N9 N8 C18 N7 -0.1(3) . . . . ?
N9 N8 C18 C16 -179.8(3) . . . . ?
C19 N7 C18 N8 -0.2(3) . . . . ?
C19 N7 C18 C16 179.5(3) . . . . ?
C17 C16 C18 N8 -167.5(3) . . . . ?
C15 C16 C18 N8 11.5(4) . . . . ?
C17 C16 C18 N7 12.9(4) . . . . ?
C15 C16 C18 N7 -168.1(3) . . . . ?
N8 N9 C19 N7 -0.6(3) . . . . ?
N8 N9 C19 C20 178.4(3) . . . . ?
C18 N7 C19 N9 0.5(3) . . . . ?
C18 N7 C19 C20 -178.5(3) . . . . ?
N9 C19 C20 C21 -20.5(4) . . . . ?
N7 C19 C20 C21 158.5(3) . . . . ?
N9 C19 C20 C24 160.0(3) . . . . ?
N7 C19 C20 C24 -21.1(4) . . . . ?
C24 C20 C21 C22 0.2(5) . . . . ?
C19 C20 C21 C22 -179.3(3) . . . . ?
C20 C21 C22 C23 1.9(6) . . . . ?
C24 N10 C23 C22 0.4(5) . . . . ?
Zn2 N10 C23 C22 -178.3(3) 2_546 . . . ?
C21 C22 C23 N10 -2.3(6) . . . . ?
C23 N10 C24 C20 1.9(5) . . . . ?
Zn2 N10 C24 C20 -179.4(2) 2_546 . . . ?
C21 C20 C24 N10 -2.2(5) . . . . ?
C19 C20 C24 N10 177.3(3) . . . . ?
